data_4110072
loop_
_publ_author_name
'Masayasu Igarashi'
'Masaaki Ichinohe'
'Akira Sekiguchi'

_publ_section_title
;
 Air-Stable Disilacyclopropene with a SiC Bond and Its Conversion to
 Disilacyclopropenylium Ion: Silicon-Carbon Hybrid 2\p-Electron Systems
;
_journal_name_full 'Journal of the American Chemical Society'
_journal_page_first 12660
_journal_page_last 12661
_journal_paper_doi 10.1021/ja075740n
_journal_volume 129
_journal_year 2007
_chemical_formula_sum 'C47 H96 Si5'
_chemical_formula_weight 801.69
_chemical_name_systematic
; 
 3-(1-Adamantyl)-1,1,2-tris(tri-tert-butylsilyl)-
 1,2-disilacycloprop-2-ene 
;
_space_group_IT_number 61
_symmetry_cell_setting orthorhombic
_symmetry_space_group_name_Hall '-P 2ac 2ab'
_symmetry_space_group_name_H-M 'P b c a'
_atom_sites_solution_hydrogens geom
_atom_sites_solution_primary direct
_atom_sites_solution_secondary difmap
_audit_creation_method SHELXL-97
_cell_angle_alpha 90.00
_cell_angle_beta 90.00
_cell_angle_gamma 90.00
_cell_formula_units_Z 8
_cell_length_a 13.9010(2)
_cell_length_b 20.7850(6)
_cell_length_c 35.3310(9)
_cell_measurement_reflns_used 103446
_cell_measurement_temperature 150.0(1)
_cell_measurement_theta_max 27.88
_cell_measurement_theta_min 2.04
_cell_volume 10208.3(4)
_computing_cell_refinement 'HKL scalepack'
_computing_data_collection 'MacScience Xpress'
_computing_data_reduction Denzo
_computing_molecular_graphics ORTEP
_computing_publication_material CIFTAB
_computing_structure_refinement 'SHELXL-97 (Sheldrick, 1997)'
_computing_structure_solution SIR92
_diffrn_ambient_temperature 150.0(1)
_diffrn_measured_fraction_theta_full 0.996
_diffrn_measured_fraction_theta_max 0.996
_diffrn_measurement_device 'MacScience DIP2030 Image plate'
_diffrn_radiation_monochromator graphite
_diffrn_radiation_source 'rotating anode'
_diffrn_radiation_type MoK\a
_diffrn_radiation_wavelength 0.71070
_diffrn_reflns_av_R_equivalents 0.075
_diffrn_reflns_av_sigmaI/netI 0.0420
_diffrn_reflns_limit_h_max 18
_diffrn_reflns_limit_h_min 0
_diffrn_reflns_limit_k_max 27
_diffrn_reflns_limit_k_min 0
_diffrn_reflns_limit_l_max 46
_diffrn_reflns_limit_l_min 0
_diffrn_reflns_number 103446
_diffrn_reflns_theta_full 27.88
_diffrn_reflns_theta_max 27.88
_diffrn_reflns_theta_min 2.04
_exptl_absorpt_coefficient_mu 0.169
_exptl_absorpt_correction_type none
_exptl_crystal_colour Yellow
_exptl_crystal_density_diffrn 1.043
_exptl_crystal_description cubic
_exptl_crystal_F_000 3584
_exptl_crystal_size_max 0.25
_exptl_crystal_size_mid 0.15
_exptl_crystal_size_min 0.15
_refine_diff_density_max 0.765
_refine_diff_density_min -0.349
_refine_diff_density_rms 0.089
_refine_ls_extinction_coef 0.0052(4)
_refine_ls_extinction_expression Fc^*^=kFc[1+0.001xFc^2^\l^3^/sin(2\q)]^-1/4^
_refine_ls_extinction_method SHELXL
_refine_ls_goodness_of_fit_ref 1.006
_refine_ls_hydrogen_treatment constr
_refine_ls_matrix_type full
_refine_ls_number_parameters 470
_refine_ls_number_reflns 12127
_refine_ls_number_restraints 0
_refine_ls_restrained_S_all 1.006
_refine_ls_R_factor_all 0.0823
_refine_ls_R_factor_gt 0.0564
_refine_ls_shift/su_max 0.000
_refine_ls_shift/su_mean 0.000
_refine_ls_structure_factor_coef Fsqd
_refine_ls_weighting_details 'calc w=1/[\s^2^(Fo^2^)+(0.1206P)^2^+0.0000P] where P=(Fo^2^+2Fc^2^)/3'
_refine_ls_weighting_scheme calc
_refine_ls_wR_factor_gt 0.1634
_refine_ls_wR_factor_ref 0.1819
_reflns_number_gt 8297
_reflns_number_total 12127
_reflns_threshold_expression >2sigma(I)
_cod_data_source_file ja075740nsi20070801_030722.cif
_cod_data_source_block shelxl
_cod_original_sg_symbol_H-M 'P b c a '
_cod_database_code 4110072

loop_
_symmetry_equiv_pos_as_xyz
'x, y, z'
'-x+1/2, -y, z+1/2'
'x+1/2, -y+1/2, -z'
'-x, y+1/2, -z+1/2'
'-x, -y, -z'
'x-1/2, y, -z-1/2'
'-x-1/2, y-1/2, z'
'x, -y-1/2, z-1/2'

loop_
_atom_site_label
_atom_site_type_symbol
_atom_site_fract_x
_atom_site_fract_y
_atom_site_fract_z
_atom_site_U_iso_or_equiv
_atom_site_adp_type
_atom_site_occupancy
_atom_site_symmetry_multiplicity
_atom_site_calc_flag
_atom_site_refinement_flags
Si1 Si 0.29689(4) 0.09780(3) 0.120629(17) 0.03663(15) Uani 1 1 d .
Si2 Si 0.46193(4) 0.10880(3) 0.122985(16) 0.03463(15) Uani 1 1 d .
Si3 Si 0.13197(4) 0.06730(3) 0.105143(18) 0.04122(16) Uani 1 1 d .
Si4 Si 0.54182(4) 0.00662(3) 0.151447(18) 0.03914(15) Uani 1 1 d .
Si5 Si 0.53262(4) 0.18773(3) 0.073980(17) 0.03888(15) Uani 1 1 d .
C1 C 0.35933(14) 0.14449(11) 0.15352(6) 0.0358(4) Uani 1 1 d .
C2 C 0.34611(15) 0.19081(11) 0.18647(6) 0.0378(4) Uani 1 1 d .
C3 C 0.31086(16) 0.25731(11) 0.17140(7) 0.0435(5) Uani 1 1 d .
H3A H 0.3583 0.2746 0.1540 0.052 Uiso 1 1 calc R
H3B H 0.2512 0.2515 0.1576 0.052 Uiso 1 1 calc R
C4 C 0.29477(18) 0.30508(13) 0.20367(8) 0.0525(6) Uani 1 1 d .
H4 H 0.2738 0.3464 0.1931 0.063 Uiso 1 1 calc R
C5 C 0.2173(2) 0.27967(14) 0.23055(8) 0.0574(7) Uani 1 1 d .
H5A H 0.1572 0.2739 0.2170 0.069 Uiso 1 1 calc R
H5B H 0.2066 0.3102 0.2509 0.069 Uiso 1 1 calc R
C6 C 0.2513(2) 0.21486(14) 0.24690(7) 0.0536(6) Uani 1 1 d .
H6 H 0.2020 0.1979 0.2640 0.064 Uiso 1 1 calc R
C7 C 0.26738(17) 0.16668(12) 0.21413(6) 0.0436(5) Uani 1 1 d .
H7A H 0.2076 0.1608 0.2004 0.052 Uiso 1 1 calc R
H7B H 0.2864 0.1253 0.2244 0.052 Uiso 1 1 calc R
C8 C 0.43939(16) 0.20215(13) 0.20905(7) 0.0471(5) Uani 1 1 d .
H8A H 0.4888 0.2187 0.1923 0.056 Uiso 1 1 calc R
H8B H 0.4619 0.1616 0.2194 0.056 Uiso 1 1 calc R
C9 C 0.4225(2) 0.25055(15) 0.24173(8) 0.0602(7) Uani 1 1 d .
H9 H 0.4826 0.2570 0.2557 0.072 Uiso 1 1 calc R
C10 C 0.3887(2) 0.31482(15) 0.22523(9) 0.0649(8) Uani 1 1 d .
H10A H 0.3790 0.3456 0.2455 0.078 Uiso 1 1 calc R
H10B H 0.4374 0.3318 0.2083 0.078 Uiso 1 1 calc R
C11 C 0.3451(2) 0.22338(16) 0.26852(8) 0.0638(7) Uani 1 1 d .
H11A H 0.3660 0.1823 0.2786 0.077 Uiso 1 1 calc R
H11B H 0.3354 0.2526 0.2896 0.077 Uiso 1 1 calc R
C12 C 0.08806(18) 0.00728(15) 0.14273(8) 0.0586(7) Uani 1 1 d .
C13 C 0.1323(2) -0.06160(15) 0.13575(10) 0.0666(8) Uani 1 1 d .
H13A H 0.2012 -0.0587 0.1355 0.100 Uiso 1 1 calc R
H13B H 0.1102 -0.0779 0.1119 0.100 Uiso 1 1 calc R
H13C H 0.1124 -0.0901 0.1557 0.100 Uiso 1 1 calc R
C14 C 0.1208(2) 0.02615(17) 0.18242(8) 0.0634(8) Uani 1 1 d .
H14A H 0.1891 0.0331 0.1824 0.095 Uiso 1 1 calc R
H14B H 0.1052 -0.0077 0.1998 0.095 Uiso 1 1 calc R
H14C H 0.0888 0.0650 0.1900 0.095 Uiso 1 1 calc R
C15 C -0.02015(19) -0.00381(16) 0.14266(9) 0.0626(8) Uani 1 1 d .
H15A H -0.0406 -0.0157 0.1177 0.094 Uiso 1 1 calc R
H15B H -0.0524 0.0350 0.1502 0.094 Uiso 1 1 calc R
H15C H -0.0357 -0.0377 0.1601 0.094 Uiso 1 1 calc R
C16 C 0.05368(18) 0.14522(14) 0.10425(9) 0.0562(7) Uani 1 1 d .
C17 C 0.0300(2) 0.16864(17) 0.14537(10) 0.0676(8) Uani 1 1 d .
H17A H -0.0030 0.1351 0.1588 0.101 Uiso 1 1 calc R
H17B H -0.0102 0.2061 0.1442 0.101 Uiso 1 1 calc R
H17C H 0.0886 0.1790 0.1583 0.101 Uiso 1 1 calc R
C18 C -0.04367(17) 0.13407(16) 0.08413(9) 0.0611(7) Uani 1 1 d .
H18A H -0.0766 0.0987 0.0959 0.092 Uiso 1 1 calc R
H18B H -0.0325 0.1244 0.0579 0.092 Uiso 1 1 calc R
H18C H -0.0824 0.1722 0.0861 0.092 Uiso 1 1 calc R
C19 C 0.1048(2) 0.20128(15) 0.08566(10) 0.0668(8) Uani 1 1 d .
H19A H 0.1652 0.2086 0.0981 0.100 Uiso 1 1 calc R
H19B H 0.0657 0.2392 0.0876 0.100 Uiso 1 1 calc R
H19C H 0.1160 0.1916 0.0595 0.100 Uiso 1 1 calc R
C20 C 0.13848(19) 0.02852(15) 0.05509(8) 0.0584(7) Uani 1 1 d .
C21 C 0.0503(2) -0.01370(16) 0.04687(9) 0.0648(8) Uani 1 1 d .
H21A H -0.0071 0.0115 0.0495 0.097 Uiso 1 1 calc R
H21B H 0.0487 -0.0489 0.0644 0.097 Uiso 1 1 calc R
H21C H 0.0543 -0.0301 0.0215 0.097 Uiso 1 1 calc R
C22 C 0.1457(2) 0.07960(19) 0.02272(9) 0.0723(9) Uani 1 1 d .
H22A H 0.0902 0.1071 0.0235 0.109 Uiso 1 1 calc R
H22B H 0.1485 0.0581 -0.0013 0.109 Uiso 1 1 calc R
H22C H 0.2027 0.1049 0.0261 0.109 Uiso 1 1 calc R
C23 C 0.2288(2) -0.01199(18) 0.05120(9) 0.0726(9) Uani 1 1 d .
H23A H 0.2842 0.0141 0.0563 0.109 Uiso 1 1 calc R
H23B H 0.2328 -0.0287 0.0259 0.109 Uiso 1 1 calc R
H23C H 0.2264 -0.0470 0.0689 0.109 Uiso 1 1 calc R
C24 C 0.45519(17) -0.02441(13) 0.19092(8) 0.0499(6) Uani 1 1 d .
C25 C 0.4992(2) -0.07659(14) 0.21716(8) 0.0604(7) Uani 1 1 d .
H25A H 0.5225 -0.1117 0.2021 0.091 Uiso 1 1 calc R
H25B H 0.4508 -0.0920 0.2343 0.091 Uiso 1 1 calc R
H25C H 0.5515 -0.0584 0.2313 0.091 Uiso 1 1 calc R
C26 C 0.4202(2) 0.02924(15) 0.21750(8) 0.0564(7) Uani 1 1 d .
H26A H 0.4746 0.0490 0.2296 0.085 Uiso 1 1 calc R
H26B H 0.3785 0.0113 0.2364 0.085 Uiso 1 1 calc R
H26C H 0.3858 0.0610 0.2031 0.085 Uiso 1 1 calc R
C27 C 0.36484(18) -0.05306(15) 0.17322(9) 0.0629(8) Uani 1 1 d .
H27A H 0.3826 -0.0870 0.1562 0.094 Uiso 1 1 calc R
H27B H 0.3309 -0.0202 0.1596 0.094 Uiso 1 1 calc R
H27C H 0.3242 -0.0700 0.1928 0.094 Uiso 1 1 calc R
C28 C 0.66713(16) 0.02297(13) 0.17449(7) 0.0472(5) Uani 1 1 d .
C29 C 0.72418(19) -0.03766(15) 0.18572(9) 0.0604(7) Uani 1 1 d .
H29A H 0.7328 -0.0645 0.1639 0.091 Uiso 1 1 calc R
H29B H 0.6894 -0.0609 0.2048 0.091 Uiso 1 1 calc R
H29C H 0.7859 -0.0253 0.1955 0.091 Uiso 1 1 calc R
C30 C 0.73187(17) 0.06176(14) 0.14767(8) 0.0547(6) Uani 1 1 d .
H30A H 0.7420 0.0378 0.1248 0.082 Uiso 1 1 calc R
H30B H 0.7926 0.0698 0.1597 0.082 Uiso 1 1 calc R
H30C H 0.7014 0.1020 0.1417 0.082 Uiso 1 1 calc R
C31 C 0.6550(2) 0.06477(16) 0.21003(8) 0.0591(7) Uani 1 1 d .
H31A H 0.6149 0.0427 0.2280 0.089 Uiso 1 1 calc R
H31B H 0.6255 0.1049 0.2032 0.089 Uiso 1 1 calc R
H31C H 0.7169 0.0728 0.2211 0.089 Uiso 1 1 calc R
C32 C 0.55378(19) -0.06034(13) 0.11275(8) 0.0513(6) Uani 1 1 d .
C33 C 0.6436(2) -0.05026(15) 0.08786(8) 0.0606(7) Uani 1 1 d .
H33A H 0.6999 -0.0491 0.1036 0.091 Uiso 1 1 calc R
H33B H 0.6379 -0.0104 0.0744 0.091 Uiso 1 1 calc R
H33C H 0.6490 -0.0851 0.0701 0.091 Uiso 1 1 calc R
C34 C 0.5634(2) -0.12969(14) 0.12924(9) 0.0656(8) Uani 1 1 d .
H34A H 0.5088 -0.1389 0.1450 0.098 Uiso 1 1 calc R
H34B H 0.6211 -0.1326 0.1440 0.098 Uiso 1 1 calc R
H34C H 0.5661 -0.1602 0.1089 0.098 Uiso 1 1 calc R
C35 C 0.4645(2) -0.06225(14) 0.08650(8) 0.0572(7) Uani 1 1 d .
H35A H 0.4077 -0.0688 0.1015 0.086 Uiso 1 1 calc R
H35B H 0.4712 -0.0969 0.0687 0.086 Uiso 1 1 calc R
H35C H 0.4594 -0.0223 0.0731 0.086 Uiso 1 1 calc R
C36 C 0.42629(16) 0.23096(13) 0.04763(7) 0.0472(5) Uani 1 1 d .
C37 C 0.35059(17) 0.25907(14) 0.07458(8) 0.0538(6) Uani 1 1 d .
H37A H 0.3804 0.2900 0.0910 0.081 Uiso 1 1 calc R
H37B H 0.3231 0.2251 0.0895 0.081 Uiso 1 1 calc R
H37C H 0.3009 0.2797 0.0601 0.081 Uiso 1 1 calc R
C38 C 0.37330(18) 0.18205(15) 0.02211(8) 0.0558(6) Uani 1 1 d .
H38A H 0.4181 0.1632 0.0047 0.084 Uiso 1 1 calc R
H38B H 0.3234 0.2037 0.0083 0.084 Uiso 1 1 calc R
H38C H 0.3454 0.1489 0.0375 0.084 Uiso 1 1 calc R
C39 C 0.4591(2) 0.28740(15) 0.02195(8) 0.0594(7) Uani 1 1 d .
H39A H 0.5068 0.2723 0.0044 0.089 Uiso 1 1 calc R
H39B H 0.4860 0.3210 0.0373 0.089 Uiso 1 1 calc R
H39C H 0.4048 0.3039 0.0082 0.089 Uiso 1 1 calc R
C40 C 0.61525(16) 0.25327(12) 0.09805(7) 0.0441(5) Uani 1 1 d .
C41 C 0.68041(17) 0.22491(13) 0.12886(7) 0.0503(6) Uani 1 1 d .
H41A H 0.7199 0.1917 0.1181 0.075 Uiso 1 1 calc R
H41B H 0.6415 0.2070 0.1487 0.075 Uiso 1 1 calc R
H41C H 0.7206 0.2582 0.1391 0.075 Uiso 1 1 calc R
C42 C 0.68109(18) 0.28798(14) 0.06933(8) 0.0559(6) Uani 1 1 d .
H42A H 0.6425 0.3065 0.0496 0.084 Uiso 1 1 calc R
H42B H 0.7253 0.2576 0.0585 0.084 Uiso 1 1 calc R
H42C H 0.7163 0.3214 0.0820 0.084 Uiso 1 1 calc R
C43 C 0.55475(19) 0.30560(14) 0.11762(8) 0.0553(6) Uani 1 1 d .
H43A H 0.5123 0.3250 0.0995 0.083 Uiso 1 1 calc R
H43B H 0.5966 0.3378 0.1280 0.083 Uiso 1 1 calc R
H43C H 0.5176 0.2866 0.1376 0.083 Uiso 1 1 calc R
C44 C 0.60569(16) 0.13898(12) 0.03639(6) 0.0442(5) Uani 1 1 d .
C45 C 0.70518(17) 0.11983(14) 0.05216(7) 0.0524(6) Uani 1 1 d .
H45A H 0.7405 0.1579 0.0588 0.079 Uiso 1 1 calc R
H45B H 0.7400 0.0961 0.0333 0.079 Uiso 1 1 calc R
H45C H 0.6969 0.0935 0.0743 0.079 Uiso 1 1 calc R
C46 C 0.62502(19) 0.17488(14) -0.00131(7) 0.0533(6) Uani 1 1 d .
H46A H 0.6576 0.2147 0.0038 0.080 Uiso 1 1 calc R
H46B H 0.5650 0.1836 -0.0137 0.080 Uiso 1 1 calc R
H46C H 0.6644 0.1486 -0.0174 0.080 Uiso 1 1 calc R
C47 C 0.55250(18) 0.07569(13) 0.02651(7) 0.0509(6) Uani 1 1 d .
H47A H 0.5394 0.0522 0.0493 0.076 Uiso 1 1 calc R
H47B H 0.5921 0.0501 0.0101 0.076 Uiso 1 1 calc R
H47C H 0.4930 0.0856 0.0140 0.076 Uiso 1 1 calc R

loop_
_atom_site_aniso_label
_atom_site_aniso_U_11
_atom_site_aniso_U_22
_atom_site_aniso_U_33
_atom_site_aniso_U_23
_atom_site_aniso_U_13
_atom_site_aniso_U_12
Si1 0.0333(3) 0.0375(3) 0.0391(3) -0.0014(2) -0.0022(2) -0.0020(2)
Si2 0.0332(3) 0.0342(3) 0.0365(3) 0.0003(2) -0.0017(2) -0.0011(2)
Si3 0.0353(3) 0.0435(4) 0.0449(3) -0.0002(3) -0.0044(2) -0.0045(2)
Si4 0.0383(3) 0.0356(3) 0.0435(3) 0.0006(2) -0.0064(2) 0.0018(2)
Si5 0.0350(3) 0.0420(4) 0.0396(3) 0.0021(2) 0.0002(2) -0.0027(2)
C1 0.0355(9) 0.0353(11) 0.0366(10) 0.0012(8) 0.0015(8) -0.0001(8)
C2 0.0368(10) 0.0370(11) 0.0396(10) -0.0038(9) -0.0003(8) -0.0026(8)
C3 0.0455(11) 0.0354(12) 0.0495(12) 0.0006(9) 0.0054(9) -0.0006(9)
C4 0.0543(13) 0.0371(13) 0.0660(16) -0.0081(11) 0.0056(12) -0.0014(10)
C5 0.0635(15) 0.0475(15) 0.0612(16) -0.0122(12) 0.0123(12) 0.0044(12)
C6 0.0614(15) 0.0513(15) 0.0479(13) -0.0075(11) 0.0120(11) -0.0002(12)
C7 0.0484(11) 0.0396(12) 0.0428(11) -0.0027(9) 0.0047(9) -0.0032(9)
C8 0.0425(11) 0.0486(14) 0.0501(13) -0.0085(11) -0.0055(10) -0.0031(10)
C9 0.0584(15) 0.0639(18) 0.0582(15) -0.0213(13) -0.0107(12) -0.0034(13)
C10 0.0687(17) 0.0495(16) 0.0764(19) -0.0223(14) -0.0008(14) -0.0104(13)
C11 0.0841(19) 0.0633(19) 0.0439(14) -0.0157(13) 0.0003(13) 0.0046(15)
C12 0.0431(12) 0.0618(18) 0.0708(17) 0.0215(14) -0.0098(12) -0.0132(11)
C13 0.0679(17) 0.0500(17) 0.082(2) 0.0065(15) -0.0193(15) -0.0063(13)
C14 0.0616(16) 0.081(2) 0.0481(14) 0.0101(14) -0.0013(12) -0.0171(14)
C15 0.0434(13) 0.071(2) 0.0731(18) 0.0104(15) -0.0036(12) -0.0144(12)
C16 0.0435(12) 0.0502(16) 0.0749(18) 0.0115(13) -0.0088(12) 0.0016(11)
C17 0.0614(16) 0.065(2) 0.077(2) -0.0030(16) 0.0035(14) 0.0101(14)
C18 0.0406(12) 0.0647(19) 0.0779(19) 0.0119(15) -0.0111(12) -0.0001(11)
C19 0.0524(14) 0.0527(18) 0.095(2) 0.0108(16) -0.0131(15) 0.0015(12)
C20 0.0534(14) 0.0653(18) 0.0565(15) -0.0102(13) -0.0117(12) -0.0061(12)
C21 0.0619(15) 0.070(2) 0.0621(17) -0.0112(15) -0.0179(13) -0.0142(14)
C22 0.0627(17) 0.097(3) 0.0570(16) 0.0019(16) -0.0116(14) -0.0141(16)
C23 0.0604(16) 0.093(3) 0.0643(18) -0.0337(17) -0.0140(14) 0.0139(16)
C24 0.0447(12) 0.0419(13) 0.0632(15) 0.0100(11) -0.0032(11) 0.0012(10)
C25 0.0664(16) 0.0515(17) 0.0634(16) 0.0169(13) -0.0079(13) 0.0065(13)
C26 0.0574(14) 0.0599(17) 0.0521(14) 0.0130(12) 0.0052(11) 0.0084(12)
C27 0.0486(13) 0.0573(17) 0.083(2) 0.0213(15) -0.0081(13) -0.0084(12)
C28 0.0418(11) 0.0461(14) 0.0536(13) 0.0013(11) -0.0112(10) 0.0023(9)
C29 0.0494(13) 0.0616(18) 0.0702(17) 0.0090(14) -0.0151(12) 0.0095(12)
C30 0.0424(12) 0.0593(17) 0.0625(15) 0.0033(13) -0.0040(11) -0.0009(11)
C31 0.0571(14) 0.0646(19) 0.0558(15) -0.0097(13) -0.0137(12) -0.0019(13)
C32 0.0571(14) 0.0392(13) 0.0575(14) -0.0053(11) -0.0115(11) 0.0026(11)
C33 0.0647(16) 0.0564(17) 0.0609(16) -0.0114(13) -0.0034(13) 0.0153(13)
C34 0.0836(19) 0.0374(14) 0.0757(19) -0.0065(13) -0.0204(16) 0.0125(13)
C35 0.0670(16) 0.0450(15) 0.0596(15) -0.0094(12) -0.0187(12) 0.0002(12)
C36 0.0420(11) 0.0496(14) 0.0502(13) 0.0123(11) -0.0029(10) -0.0013(10)
C37 0.0456(12) 0.0567(17) 0.0591(15) 0.0176(12) 0.0035(11) 0.0085(11)
C38 0.0486(13) 0.0632(18) 0.0555(14) 0.0114(13) -0.0126(11) -0.0054(11)
C39 0.0634(15) 0.0579(18) 0.0570(15) 0.0209(13) 0.0038(12) 0.0041(13)
C40 0.0427(11) 0.0388(12) 0.0510(13) -0.0012(10) 0.0034(9) -0.0051(9)
C41 0.0464(12) 0.0510(15) 0.0533(14) -0.0064(11) -0.0066(10) -0.0053(10)
C42 0.0498(13) 0.0527(16) 0.0653(16) 0.0017(13) 0.0093(12) -0.0133(11)
C43 0.0552(14) 0.0463(15) 0.0645(16) -0.0051(12) 0.0057(12) -0.0024(11)
C44 0.0433(11) 0.0501(14) 0.0393(11) -0.0014(10) 0.0012(9) -0.0034(9)
C45 0.0447(12) 0.0620(17) 0.0506(13) -0.0055(12) 0.0027(10) 0.0028(11)
C46 0.0565(14) 0.0602(17) 0.0431(12) -0.0002(11) 0.0070(10) -0.0051(12)
C47 0.0564(13) 0.0512(15) 0.0449(12) -0.0013(11) 0.0005(10) -0.0059(11)

loop_
_atom_type_symbol
_atom_type_description
_atom_type_scat_dispersion_real
_atom_type_scat_dispersion_imag
_atom_type_scat_source
C C 0.0033 0.0016 'International Tables Vol C Tables 4.2.6.8 and 6.1.1.4'
H H 0.0000 0.0000 'International Tables Vol C Tables 4.2.6.8 and 6.1.1.4'
Si Si 0.0817 0.0704 'International Tables Vol C Tables 4.2.6.8 and 6.1.1.4'

loop_
_geom_angle_atom_site_label_1
_geom_angle_atom_site_label_2
_geom_angle_atom_site_label_3
_geom_angle
C1 Si1 Si2 54.99(7)
C1 Si1 Si3 139.54(7)
Si2 Si1 Si3 165.45(4)
C1 Si2 Si1 47.59(6)
C1 Si2 Si5 114.27(7)
Si1 Si2 Si5 114.69(3)
C1 Si2 Si4 114.34(7)
Si1 Si2 Si4 110.97(3)
Si5 Si2 Si4 128.06(3)
C12 Si3 C20 111.96(14)
C12 Si3 C16 111.90(13)
C20 Si3 C16 110.80(13)
C12 Si3 Si1 108.18(8)
C20 Si3 Si1 105.52(8)
C16 Si3 Si1 108.18(8)
C24 Si4 C28 108.06(11)
C24 Si4 C32 108.44(12)
C28 Si4 C32 109.82(11)
C24 Si4 Si2 106.43(8)
C28 Si4 Si2 113.60(8)
C32 Si4 Si2 110.30(8)
C44 Si5 C36 107.83(11)
C44 Si5 C40 110.37(10)
C36 Si5 C40 109.05(11)
C44 Si5 Si2 108.91(8)
C36 Si5 Si2 108.80(7)
C40 Si5 Si2 111.79(7)
C2 C1 Si1 143.24(15)
C2 C1 Si2 139.26(15)
Si1 C1 Si2 77.42(9)
C1 C2 C8 113.03(18)
C1 C2 C7 111.26(18)
C8 C2 C7 108.49(19)
C1 C2 C3 109.73(18)
C8 C2 C3 107.79(19)
C7 C2 C3 106.25(18)
C4 C3 C2 111.5(2)
C4 C3 H3A 109.3
C2 C3 H3A 109.3
C4 C3 H3B 109.3
C2 C3 H3B 109.3
H3A C3 H3B 108.0
C10 C4 C3 109.5(2)
C10 C4 C5 109.8(3)
C3 C4 C5 110.0(2)
C10 C4 H4 109.2
C3 C4 H4 109.2
C5 C4 H4 109.2
C4 C5 C6 108.6(2)
C4 C5 H5A 110.0
C6 C5 H5A 110.0
C4 C5 H5B 110.0
C6 C5 H5B 110.0
H5A C5 H5B 108.4
C11 C6 C5 110.5(2)
C11 C6 C7 109.1(2)
C5 C6 C7 109.3(2)
C11 C6 H6 109.3
C5 C6 H6 109.3
C7 C6 H6 109.3
C6 C7 C2 111.4(2)
C6 C7 H7A 109.4
C2 C7 H7A 109.4
C6 C7 H7B 109.4
C2 C7 H7B 109.4
H7A C7 H7B 108.0
C2 C8 C9 111.0(2)
C2 C8 H8A 109.4
C9 C8 H8A 109.4
C2 C8 H8B 109.4
C9 C8 H8B 109.4
H8A C8 H8B 108.0
C10 C9 C11 109.8(2)
C10 C9 C8 109.2(2)
C11 C9 C8 109.0(2)
C10 C9 H9 109.6
C11 C9 H9 109.6
C8 C9 H9 109.6
C4 C10 C9 109.7(2)
C4 C10 H10A 109.7
C9 C10 H10A 109.7
C4 C10 H10B 109.7
C9 C10 H10B 109.7
H10A C10 H10B 108.2
C6 C11 C9 109.4(2)
C6 C11 H11A 109.8
C9 C11 H11A 109.8
C6 C11 H11B 109.8
C9 C11 H11B 109.8
H11A C11 H11B 108.2
C15 C12 C14 109.6(2)
C15 C12 C13 104.3(2)
C14 C12 C13 105.1(2)
C15 C12 Si3 114.28(19)
C14 C12 Si3 111.93(19)
C13 C12 Si3 110.9(2)
C12 C13 H13A 109.5
C12 C13 H13B 109.5
H13A C13 H13B 109.5
C12 C13 H13C 109.5
H13A C13 H13C 109.5
H13B C13 H13C 109.5
C12 C14 H14A 109.5
C12 C14 H14B 109.5
H14A C14 H14B 109.5
C12 C14 H14C 109.5
H14A C14 H14C 109.5
H14B C14 H14C 109.5
C12 C15 H15A 109.5
C12 C15 H15B 109.5
H15A C15 H15B 109.5
C12 C15 H15C 109.5
H15A C15 H15C 109.5
H15B C15 H15C 109.5
C19 C16 C18 109.1(2)
C19 C16 C17 105.2(3)
C18 C16 C17 106.8(2)
C19 C16 Si3 112.55(19)
C18 C16 Si3 111.8(2)
C17 C16 Si3 111.1(2)
C16 C17 H17A 109.5
C16 C17 H17B 109.5
H17A C17 H17B 109.5
C16 C17 H17C 109.5
H17A C17 H17C 109.5
H17B C17 H17C 109.5
C16 C18 H18A 109.5
C16 C18 H18B 109.5
H18A C18 H18B 109.5
C16 C18 H18C 109.5
H18A C18 H18C 109.5
H18B C18 H18C 109.5
C16 C19 H19A 109.5
C16 C19 H19B 109.5
H19A C19 H19B 109.5
C16 C19 H19C 109.5
H19A C19 H19C 109.5
H19B C19 H19C 109.5
C23 C20 C21 109.0(3)
C23 C20 C22 104.9(3)
C21 C20 C22 107.5(2)
C23 C20 Si3 110.53(18)
C21 C20 Si3 111.8(2)
C22 C20 Si3 112.7(2)
C20 C21 H21A 109.5
C20 C21 H21B 109.5
H21A C21 H21B 109.5
C20 C21 H21C 109.5
H21A C21 H21C 109.5
H21B C21 H21C 109.5
C20 C22 H22A 109.5
C20 C22 H22B 109.5
H22A C22 H22B 109.5
C20 C22 H22C 109.5
H22A C22 H22C 109.5
H22B C22 H22C 109.5
C20 C23 H23A 109.5
C20 C23 H23B 109.5
H23A C23 H23B 109.5
C20 C23 H23C 109.5
H23A C23 H23C 109.5
H23B C23 H23C 109.5
C27 C24 C26 105.9(2)
C27 C24 C25 107.3(2)
C26 C24 C25 105.5(2)
C27 C24 Si4 110.1(2)
C26 C24 Si4 113.07(18)
C25 C24 Si4 114.48(18)
C24 C25 H25A 109.5
C24 C25 H25B 109.5
H25A C25 H25B 109.5
C24 C25 H25C 109.5
H25A C25 H25C 109.5
H25B C25 H25C 109.5
C24 C26 H26A 109.5
C24 C26 H26B 109.5
H26A C26 H26B 109.5
C24 C26 H26C 109.5
H26A C26 H26C 109.5
H26B C26 H26C 109.5
C24 C27 H27A 109.5
C24 C27 H27B 109.5
H27A C27 H27B 109.5
C24 C27 H27C 109.5
H27A C27 H27C 109.5
H27B C27 H27C 109.5
C30 C28 C31 105.8(2)
C30 C28 C29 106.7(2)
C31 C28 C29 108.0(2)
C30 C28 Si4 110.91(16)
C31 C28 Si4 109.94(17)
C29 C28 Si4 115.10(18)
C28 C29 H29A 109.5
C28 C29 H29B 109.5
H29A C29 H29B 109.5
C28 C29 H29C 109.5
H29A C29 H29C 109.5
H29B C29 H29C 109.5
C28 C30 H30A 109.5
C28 C30 H30B 109.5
H30A C30 H30B 109.5
C28 C30 H30C 109.5
H30A C30 H30C 109.5
H30B C30 H30C 109.5
C28 C31 H31A 109.5
C28 C31 H31B 109.5
H31A C31 H31B 109.5
C28 C31 H31C 109.5
H31A C31 H31C 109.5
H31B C31 H31C 109.5
C33 C32 C35 108.1(2)
C33 C32 C34 105.6(2)
C35 C32 C34 105.6(2)
C33 C32 Si4 111.74(19)
C35 C32 Si4 111.59(18)
C34 C32 Si4 113.8(2)
C32 C33 H33A 109.5
C32 C33 H33B 109.5
H33A C33 H33B 109.5
C32 C33 H33C 109.5
H33A C33 H33C 109.5
H33B C33 H33C 109.5
C32 C34 H34A 109.5
C32 C34 H34B 109.5
H34A C34 H34B 109.5
C32 C34 H34C 109.5
H34A C34 H34C 109.5
H34B C34 H34C 109.5
C32 C35 H35A 109.5
C32 C35 H35B 109.5
H35A C35 H35B 109.5
C32 C35 H35C 109.5
H35A C35 H35C 109.5
H35B C35 H35C 109.5
C37 C36 C38 106.6(2)
C37 C36 C39 106.1(2)
C38 C36 C39 107.2(2)
C37 C36 Si5 113.34(17)
C38 C36 Si5 109.53(18)
C39 C36 Si5 113.68(16)
C36 C37 H37A 109.5
C36 C37 H37B 109.5
H37A C37 H37B 109.5
C36 C37 H37C 109.5
H37A C37 H37C 109.5
H37B C37 H37C 109.5
C36 C38 H38A 109.5
C36 C38 H38B 109.5
H38A C38 H38B 109.5
C36 C38 H38C 109.5
H38A C38 H38C 109.5
H38B C38 H38C 109.5
C36 C39 H39A 109.5
C36 C39 H39B 109.5
H39A C39 H39B 109.5
C36 C39 H39C 109.5
H39A C39 H39C 109.5
H39B C39 H39C 109.5
C41 C40 C43 106.0(2)
C41 C40 C42 107.2(2)
C43 C40 C42 106.8(2)
C41 C40 Si5 112.59(17)
C43 C40 Si5 111.30(16)
C42 C40 Si5 112.56(17)
C40 C41 H41A 109.5
C40 C41 H41B 109.5
H41A C41 H41B 109.5
C40 C41 H41C 109.5
H41A C41 H41C 109.5
H41B C41 H41C 109.5
C40 C42 H42A 109.5
C40 C42 H42B 109.5
H42A C42 H42B 109.5
C40 C42 H42C 109.5
H42A C42 H42C 109.5
H42B C42 H42C 109.5
C40 C43 H43A 109.5
C40 C43 H43B 109.5
H43A C43 H43B 109.5
C40 C43 H43C 109.5
H43A C43 H43C 109.5
H43B C43 H43C 109.5
C45 C44 C47 106.9(2)
C45 C44 C46 106.2(2)
C47 C44 C46 107.3(2)
C45 C44 Si5 110.73(16)
C47 C44 Si5 110.20(16)
C46 C44 Si5 115.10(18)
C44 C45 H45A 109.5
C44 C45 H45B 109.5
H45A C45 H45B 109.5
C44 C45 H45C 109.5
H45A C45 H45C 109.5
H45B C45 H45C 109.5
C44 C46 H46A 109.5
C44 C46 H46B 109.5
H46A C46 H46B 109.5
C44 C46 H46C 109.5
H46A C46 H46C 109.5
H46B C46 H46C 109.5
C44 C47 H47A 109.5
C44 C47 H47B 109.5
H47A C47 H47B 109.5
C44 C47 H47C 109.5
H47A C47 H47C 109.5
H47B C47 H47C 109.5

loop_
_geom_bond_atom_site_label_1
_geom_bond_atom_site_label_2
_geom_bond_distance
Si1 C1 1.745(2)
Si1 Si2 2.3070(8)
Si1 Si3 2.4408(8)
Si2 C1 1.936(2)
Si2 Si5 2.5797(8)
Si2 Si4 2.5991(9)
Si3 C12 1.922(3)
Si3 C20 1.946(3)
Si3 C16 1.951(3)
Si4 C24 1.952(3)
Si4 C28 1.953(2)
Si4 C32 1.958(3)
Si5 C44 1.955(2)
Si5 C36 1.964(2)
Si5 C40 1.974(2)
C1 C2 1.522(3)
C2 C8 1.541(3)
C2 C7 1.551(3)
C2 C3 1.560(3)
C3 C4 1.528(3)
C3 H3A 0.9700
C3 H3B 0.9700
C4 C10 1.525(4)
C4 C5 1.530(4)
C4 H4 0.9800
C5 C6 1.540(4)
C5 H5A 0.9700
C5 H5B 0.9700
C6 C11 1.522(4)
C6 C7 1.547(3)
C6 H6 0.9800
C7 H7A 0.9700
C7 H7B 0.9700
C8 C9 1.549(3)
C8 H8A 0.9700
C8 H8B 0.9700
C9 C10 1.531(4)
C9 C11 1.540(4)
C9 H9 0.9800
C10 H10A 0.9700
C10 H10B 0.9700
C11 H11A 0.9700
C11 H11B 0.9700
C12 C15 1.522(3)
C12 C14 1.526(4)
C12 C13 1.578(4)
C13 H13A 0.9600
C13 H13B 0.9600
C13 H13C 0.9600
C14 H14A 0.9600
C14 H14B 0.9600
C14 H14C 0.9600
C15 H15A 0.9600
C15 H15B 0.9600
C15 H15C 0.9600
C16 C19 1.515(4)
C16 C18 1.546(3)
C16 C17 1.567(4)
C17 H17A 0.9600
C17 H17B 0.9600
C17 H17C 0.9600
C18 H18A 0.9600
C18 H18B 0.9600
C18 H18C 0.9600
C19 H19A 0.9600
C19 H19B 0.9600
C19 H19C 0.9600
C20 C23 1.518(4)
C20 C21 1.535(4)
C20 C22 1.563(4)
C21 H21A 0.9600
C21 H21B 0.9600
C21 H21C 0.9600
C22 H22A 0.9600
C22 H22B 0.9600
C22 H22C 0.9600
C23 H23A 0.9600
C23 H23B 0.9600
C23 H23C 0.9600
C24 C27 1.524(4)
C24 C26 1.537(4)
C24 C25 1.552(3)
C25 H25A 0.9600
C25 H25B 0.9600
C25 H25C 0.9600
C26 H26A 0.9600
C26 H26B 0.9600
C26 H26C 0.9600
C27 H27A 0.9600
C27 H27B 0.9600
C27 H27C 0.9600
C28 C30 1.535(4)
C28 C31 1.536(4)
C28 C29 1.541(3)
C29 H29A 0.9600
C29 H29B 0.9600
C29 H29C 0.9600
C30 H30A 0.9600
C30 H30B 0.9600
C30 H30C 0.9600
C31 H31A 0.9600
C31 H31B 0.9600
C31 H31C 0.9600
C32 C33 1.542(4)
C32 C35 1.550(3)
C32 C34 1.560(4)
C33 H33A 0.9600
C33 H33B 0.9600
C33 H33C 0.9600
C34 H34A 0.9600
C34 H34B 0.9600
C34 H34C 0.9600
C35 H35A 0.9600
C35 H35B 0.9600
C35 H35C 0.9600
C36 C37 1.535(4)
C36 C38 1.546(4)
C36 C39 1.552(3)
C37 H37A 0.9600
C37 H37B 0.9600
C37 H37C 0.9600
C38 H38A 0.9600
C38 H38B 0.9600
C38 H38C 0.9600
C39 H39A 0.9600
C39 H39B 0.9600
C39 H39C 0.9600
C40 C41 1.534(3)
C40 C43 1.539(3)
C40 C42 1.545(3)
C41 H41A 0.9600
C41 H41B 0.9600
C41 H41C 0.9600
C42 H42A 0.9600
C42 H42B 0.9600
C42 H42C 0.9600
C43 H43A 0.9600
C43 H43B 0.9600
C43 H43C 0.9600
C44 C45 1.543(3)
C44 C47 1.549(3)
C44 C46 1.550(3)
C45 H45A 0.9600
C45 H45B 0.9600
C45 H45C 0.9600
C46 H46A 0.9600
C46 H46B 0.9600
C46 H46C 0.9600
C47 H47A 0.9600
C47 H47B 0.9600
C47 H47C 0.9600
